data_2100805
loop_
_publ_author_name
'Vasilevsky, I.'
'Rose, N. J.'
'Stenkamp, R. E.'

_publ_section_title
;
 Structural studies of oxygen-bridged iron compounds
;
_journal_issue 4
_journal_name_full 'Acta Crystallographica Section B'
_journal_page_first 444
_journal_page_last 449
_journal_paper_doi 10.1107/S0108768192000107
_journal_volume 48
_journal_year 1992
_chemical_formula_sum 'C31 H32 B2 Cl2 Fe2 N6 O7'
_chemical_formula_weight 804.9
_symmetry_cell_setting monoclinic
_symmetry_space_group_name_Hall 'C -2yc'
_symmetry_space_group_name_H-M 'C 1 c 1'
_cell_angle_alpha 90
_cell_angle_beta 105.20(10)
_cell_angle_gamma 90
_cell_formula_units_Z 4
_cell_length_a 21.228(6)
_cell_length_b 8.020(2)
_cell_length_c 20.865(5)
_cell_volume 3428(2)
_diffrn_radiation_type Mo
_diffrn_radiation_wavelength 0.7107
_exptl_absorpt_coefficient_mu 1.06
_exptl_crystal_density_diffrn 1.56
_exptl_crystal_F_000 1648
_cod_data_source_file st0523.cif
_cod_data_source_block st0523a
_cod_database_code 2100805

loop_
_atom_site_label
_atom_site_fract_x
_atom_site_fract_y
_atom_site_fract_z
_atom_site_U_iso_or_equiv
Fe1A .03285 .0798(3) .19722 .0540(10)
Fe1B -.03287(6) .0790(3) .30307(6) .0560(10)
Cl1A .0596(3) .3085(6) .1422(2) .074(2)
Cl1B -.0672(3) .3059(6) .3498(2) .072(2)
O1A .1621(4) .0870(10) .3054(5) .054(4)
O2A -.1118(5) .0620(10) .1038(5) .063(4)
O3A -.0597(5) .2010(10) .2052(4) .049(3)
O1B -.1656(5) .0910(10) .1883(5) .072(5)
O2B .1051(5) .0700(10) .3951(5) .077(5)
O3B .0471(4) .1910(10) .2894(4) .050(3)
O4 -.0013(6) -.0960(5) .2524(6) .051(2)
N1A .1318(6) .023(2) .2478(6) .067(6)
N2A .0708(6) -.103(2) .1424(6) .055(5)
N3A -.0497(7) .011(2) .1140(6) .075(6)
N1B -.1331(6) .0140(10) .2501(6) .055(5)
N2B -.0665(6) -.097(2) .3646(6) .054(5)
N3B .0436(6) .007(2) .3891(6) .047(5)
B1A -.1206(7) .178(2) .1557(8) .043(6)
B1B .1118(9) .187(2) .3367(9) .064(8)
C1A .2374(8) -.109(2) .2553(8) .078(7)
C2A .1667(7) -.086(2) .2187(8) .048(6)
C3A .1324(8) -.153(2) .1601(9) .066(8)
C4A .1560(10) -.266(2) .1180(10) .093(9)
C5A .1121(9) -.302(2) .0549(9) .088(8)
C6A .0505(8) -.275(2) .0405(8) .063(7)
C7A .0310(6) -.165(2) .0827(8) .055(6)
C8A -.0390(8) -.097(2) .0739(8) .064(6)
C9A -.0949(7) -.165(2) .0135(7) .079(7)
C10A -.1555(6) .346(2) .1240(7) .053(5)
C11A -.2038(7) .331(2) .0621(7) .083(6)
C12A -.2370(7) .472(2) .0313(6) .092(6)
C13A -.2250(10) .610(2) .0699(9) .112(9)
C14A -.1900(10) .627(3) .1254(9) .140(10)
C15A -.1491(9) .490(2) .1579(9) .104(8)
C1B -.2438(8) -.112(2) .2501(9) .088(8)
C2B -.1720(10) -.065(2) .2740(8) .076(8)
C3B -.1310(8) -.146(2) .3427(8) .060(7)
C4B -.1594(6) -.253(2) .3786(8) .068(7)
C5B -.1193(8) -.330(2) .4319(8) .072(6)
C6B -.0516(9) -.259(2) .4555(8) .084(8)
C7B -.0245(9) -.152(2) .4176(8) .066(7)
C8B .0395(8) -.099(2) .4358(7) .054(6)
C9B .0880(8) -.155(2) .4910(9) .084(7)
C10B .1396(8) .339(3) .3612(8) .078(7)
C11B .1905(8) .380(2) .4130(10) .086(8)
C12B .2259(8) .539(3) .4373(8) .110(10)
C13B .1950(9) .663(2) .3990(10) .095(9)
C14B .1433(8) .658(2) .3492(7) .110(8)
C15B .1169(9) .492(3) .3346(8) .108(8)
C16 -.0271(5) -.2500(10) .2299(5) .080(6)
H(O3A) -.0527 .3344 .2115 ?
H1(C1A) .2444 -.1712 .2998 ?
H2(C1A) .2656 -.0020 .2557 ?
H3(C1A) .2556 -.1953 .2236 ?
H(C4A) .2062 -.3035 .1341 ?
H(C5A) .1376 -.3787 .0272 ?
H(C6A) .0232 -.3113 -.0052 ?
H1(C9A) -.0797 -.2921 .0072 ?
H2(C9A) -.1363 -.1415 .0232 ?
H3(C9A) -.0827 -.1221 -.0303 ?
H(C11A) -.2120 .2228 .0425 ?
H(C12A) -.2643 .4610 -.0174 ?
H(C13A) -.2554 .7209 .0488 ?
H(C14A) -.1878 .7386 .1531 ?
H(C15A) -.1093 .5104 .2038 ?
H1(C1B) -.2487 -.2400 .2532 ?
H2(C1B) -.2691 -.0449 .2760 ?
H3(C1B) -.2541 -.0774 .1997 ?
H(C4B) -.2073 -.2891 .3655 ?
H(C5B) -.1304 -.4216 .4615 ?
H(C6B) -.0195 -.3143 .4999 ?
H1(C9B) .1312 -.0657 .4930 ?
H2(C9B) .0755 -.1444 .5341 ?
H3(C9B) .1094 -.2642 .4814 ?
H(C11B) .2103 .2707 .4459 ?
H(C12B) .2671 .5521 .4766 ?
H(C13B) .2160 .7901 .4091 ?
H(C14B) .1167 .7678 .3235 ?
H(C15B) .0780 .4812 .2920 ?
H1(C16) -.0520 -.2984 .2646 ?
H2(C16) -.0062 -.3754 .2367 ?
H3(C16) -.0290 -.2739 .1807 ?

loop_
_geom_angle_atom_site_label_1
_geom_angle_atom_site_label_2
_geom_angle_atom_site_label_3
_geom_angle
Cl1A Fe1A N1A 94.4(4)
Cl1B Fe1B N1B 91.6(3)
Cl1A FelA N2A 95.9(4)
Cl1B Fe1B N2B 94.3(4)
Cl1A FelA N3A 93.1(4)
Cl1B Fe1B N3B 96.5(4)
Cl1A FelA O3A 91.6(3)
Cl1B FelB O3A 90.5(3)
Cl1A FelA O3B 97.2(3)
Cl1B FelB O3B 94.7(3)
Cl1A Fe1A O4 170.0(3)
Cl1B Fe1B O4 171.7(3)
N1A Fe1A N2A 70.1(5)
N1B Fe1B N2B 73.4(4)
N1A Fe1A N3A 144.7(6)
N1B Fe1B N3B 140.9(5)
N1A Fe1A O3A 145.5(4)
N1B Fe1B O3B 141.4(4)
N1A Fe1A O3B 75.4(4)
N1B Fe1B O3A 69.9(4)
N2A Fe1A N3A 74.9(5)
N2B Fe1B N3B 67.9(5)
N2A Fe1A O3A 142.8(4)
N2B Fe1B O3B 143.5(4)
N2A Fe1A O3B 143.8(4)
N2B Fe1B O3A 143.1(4)
N3A Fe1A O3A 68.4(5)
N3B Fe1B O3B 76.0(4)
N3A Fe1A O3B 137.5(5)
N3B Fe1B O3A 147.7(4)
O3A Fe1A O3B 70.2(3)
O3B Fe1B O3A 72.1(3)
O4 Fe1A N1A 91.2(5)
O4 Fe1B N1B 89.0(5)
O4 Fe1A N2A 93.8(5)
O4 Fe1B N2B 93.8(5)
O4 Fe1A N3A 86.9(5)
O4 Fe1B N3B 88.2(5)
O4 Fe1A O3A 79.1(4)
O4 Fe1A O3B 76.2(4)
O4 Fe1B O3A 81.9(4)
O4 Fe1B O3B 79.7(4)
Fe1A O3A Fe1B 81.9(3)
Fe1A O3B Fe1B 91.0(3)
Fe1A O4 Fe1B 91.8(2)
B1A O3A Fe1A 122.3(9)
B1B O3B Fe1B 125.0(10)
B1A O3A Fe1B 125.1(9)
B1B O3B Fe1A 120.0(10)
Fe1A O4 C16 125.8(9)
Fe1B O4 C16 131.0(10)

loop_
_geom_bond_atom_site_label_1
_geom_bond_atom_site_label_2
_geom_bond_distance
Fe1A Fe1B 2.905(2)
Fe1A Cl1A 2.312(5)
Fe1B Cl1B 2.273(5)
Fe1A N1A 2.140(10)
Fe1B N1B 2.190(10)
Fe1A N2A 2.140(10)
Fe1B N2B 2.150(10)
Fe1A N3A 2.190(10)
Fe1B N3B 2.160(10)
Fe1A O3A 2.240(10)
Fe1B O3A 2.199(9)
Fe1A O3B 2.067(9)
Fe1B O3B 2.000(10)
Fe1A O4 2.070(10)
Fe1B O4 1.980(10)
N1A C2A 1.38(2)
N1B C2B 1.24(2)
N1A O1A 1.310(10)
N1B O1B 1.430(10)
N2A C3A 1.33(2)
N2B C3B 1.38(2)
N2A C7A 1.40(2)
N2B C7B 1.31(2)
N3A C8A 1.27(2)
N3B C8B 1.31(2)
N3A O2A 1.34(2)
N3B O2B 1.38(2)
C2A C1A 1.51(2)
C2B C1B 1.53(3)
C2A C3A 1.36(2)
C2B C3B 1.60(2)
C3A C4A 1.44(3)
C3B C4B 1.38(2)
C4A C5A 1.42(2)
C4B C5B 1.36(2)
C5A C6A 1.28(3)
C5B C6B 1.50(2)
C6A C7A 1.38(2)
C6B C7B 1.38(3)
C7A C8A 1.55(2)
C7B C8B 1.38(2)
C8A C9A 1.58(2)
C8B C9B 1.40(2)
O2A B1A 1.48(2)
O2B B1B 1.57(2)
B1A O3A 1.44(2)
B1B O3B 1.47(2)
B1A C10A 1.59(2)
B1B C10B 1.39(3)
B1A O1B 1.48(2)
B1B O1A 1.60(2)
C10A C11A 1.43(2)
C10B C11B 1.35(2)
C10A C15A 1.34(2)
C10B C15B 1.38(3)
C11A C12A 1.40(2)
C11B C12B 1.51(3)
C12A C13A 1.35(2)
C12B C13B 1.33(3)
C13A C14A 1.21(2)
C13B C14B 1.31(2)
C14A C15A 1.45(3)
C14B C15B 1.45(3)
O4 C16 1.380(10)
